data_4087630
loop_
_publ_author_name
'Bola\~no, Tamara'
'Esteruelas, Miguel A.'
'Gay, M. Pilar'
'O\~nate, Enrique'
'Pastor, Isidro M.'
'Yus, Miguel'

_publ_section_title
;
 An Acyl-NHC Osmium Cooperative System: Coordination of Small Molecules
 and Heterolytic B--H and O--H Bond Activation
;
_journal_issue 15
_journal_name_full Organometallics
_journal_page_first 3902
_journal_paper_doi 10.1021/acs.organomet.5b00418
_journal_volume 34
_journal_year 2015
_chemical_formula_sum 'C30 H63 Cl N2 O3 Os P2'
_chemical_formula_weight 787.41
_space_group_IT_number 63
_space_group_name_Hall '-C 2c 2'
_space_group_name_H-M_alt 'C m c m'
_symmetry_cell_setting orthorhombic
_symmetry_space_group_name_H-M 'C m c m'
_atom_sites_solution_hydrogens geom
_atom_sites_solution_primary direct
_atom_sites_solution_secondary difmap
_audit_creation_method SHELXL-97
_cell_angle_alpha 90.00
_cell_angle_beta 90.00
_cell_angle_gamma 90.00
_cell_formula_units_Z 4
_cell_length_a 11.2351(6)
_cell_length_b 14.6065(8)
_cell_length_c 21.7840(12)
_cell_measurement_reflns_used 9890
_cell_measurement_temperature 100(2)
_cell_measurement_theta_max 28
_cell_measurement_theta_min 2
_cell_volume 3574.9(3)
_computing_cell_refinement 'SAINT+ v. 7.56a (Bruker AXS, 2008)'
_computing_data_collection 'apex2 v. 7.0 (Bruker AXS, 2009)'
_computing_data_reduction 'SAINT+ v. 7.56a (Bruker AXS, 2008)'
_computing_molecular_graphics 'XP, SHELXTL v. 6.14 (Bruker, 2000)'
_computing_publication_material 'XCIF, SHELXTL v. 6.14 (Bruker, 2000)'
_computing_structure_refinement 'SHELXL-97 (Sheldrick, 1997)'
_computing_structure_solution 'SHELXS-97 (Sheldrick, 1990)'
_diffrn_ambient_temperature 100(2)
_diffrn_detector_area_resol_mean 8.33
_diffrn_measured_fraction_theta_full 1.000
_diffrn_measured_fraction_theta_max 0.957
_diffrn_measurement_device_type 'Bruker APEX CCD system'
_diffrn_measurement_method '\w rotations with narrow frames'
_diffrn_radiation_monochromator graphite
_diffrn_radiation_source 'normal-focus sealed tube'
_diffrn_radiation_type MoK\a
_diffrn_radiation_wavelength 0.71073
_diffrn_reflns_av_R_equivalents 0.0376
_diffrn_reflns_av_sigmaI/netI 0.0166
_diffrn_reflns_limit_h_max 14
_diffrn_reflns_limit_h_min -15
_diffrn_reflns_limit_k_max 19
_diffrn_reflns_limit_k_min -18
_diffrn_reflns_limit_l_max 28
_diffrn_reflns_limit_l_min -28
_diffrn_reflns_number 29295
_diffrn_reflns_theta_full 27.50
_diffrn_reflns_theta_max 28.70
_diffrn_reflns_theta_min 1.87
_exptl_absorpt_coefficient_mu 3.762
_exptl_absorpt_correction_T_max 0.746
_exptl_absorpt_correction_T_min 0.641
_exptl_absorpt_correction_type multi-scan
_exptl_absorpt_process_details
;
Absorption correction performed with SADABS program. This is based on the
method of Blessing: Blessing, R. H., Acta Crystallogr., Sect. A 1995, 51, 33.

SADABS: Area-Detector Absorption Correction. Bruker-AXS 
within SAINT+ package, v. 7.56a (2008).
;
_exptl_crystal_colour orange
_exptl_crystal_density_diffrn 1.463
_exptl_crystal_density_method 'not measured'
_exptl_crystal_description 'irregular block'
_exptl_crystal_F_000 1616
_exptl_crystal_size_max 0.15
_exptl_crystal_size_mid 0.12
_exptl_crystal_size_min 0.11
_refine_diff_density_max 1.808
_refine_diff_density_min -1.464
_refine_diff_density_rms 0.097
_refine_ls_extinction_method none
_refine_ls_goodness_of_fit_ref 1.086
_refine_ls_hydrogen_treatment mixed
_refine_ls_matrix_type full
_refine_ls_number_parameters 143
_refine_ls_number_reflns 2388
_refine_ls_number_restraints 109
_refine_ls_restrained_S_all 1.227
_refine_ls_R_factor_all 0.0234
_refine_ls_R_factor_gt 0.0228
_refine_ls_shift/su_max 0.001
_refine_ls_shift/su_mean 0.000
_refine_ls_structure_factor_coef Fsqd
_refine_ls_weighting_details 'calc w=1/[\s^2^(Fo^2^)+(0.0273P)^2^+10.9178P] where P=(Fo^2^+2Fc^2^)/3'
_refine_ls_weighting_scheme calc
_refine_ls_wR_factor_gt 0.0553
_refine_ls_wR_factor_ref 0.0556
_reflns_number_gt 2335
_reflns_number_total 2388
_reflns_threshold_expression >2sigma(I)
_cod_data_source_file om5b00418_si_002.cif
_cod_data_source_block 6-enrique196-cmcm
_cod_original_sg_symbol_H-M Cmcm
_cod_database_code 4087630

loop_
_symmetry_equiv_pos_as_xyz
'x, y, z'
'-x, -y, z+1/2'
'-x, y, -z+1/2'
'x, -y, -z'
'x+1/2, y+1/2, z'
'-x+1/2, -y+1/2, z+1/2'
'-x+1/2, y+1/2, -z+1/2'
'x+1/2, -y+1/2, -z'
'-x, -y, -z'
'x, y, -z-1/2'
'x, -y, z-1/2'
'-x, y, z'
'-x+1/2, -y+1/2, -z'
'x+1/2, y+1/2, -z-1/2'
'x+1/2, -y+1/2, z-1/2'
'-x+1/2, y+1/2, z'

loop_
_atom_site_label
_atom_site_type_symbol
_atom_site_fract_x
_atom_site_fract_y
_atom_site_fract_z
_atom_site_U_iso_or_equiv
_atom_site_adp_type
_atom_site_occupancy
_atom_site_symmetry_multiplicity
_atom_site_calc_flag
_atom_site_refinement_flags
Os Os 0.5000 0.639143(13) 0.7500 0.01747(7) Uani 1 4 d SD
H01 H 0.520(6) 0.5310(10) 0.7500 0.021 Uiso 0.50 2 d SPD
H02 H 0.578(5) 0.548(3) 0.7500 0.021 Uiso 0.50 2 d SPD
P1 P 0.5000 0.62315(7) 0.64026(4) 0.0209(2) Uani 1 2 d S
Cl1 Cl 0.2756(3) 0.6141(3) 0.7500 0.0344(7) Uani 0.50 2 d SPD
O1 O 0.7626(8) 0.6107(8) 0.7500 0.0276(18) Uani 0.50 2 d SPU
N2 N 0.6102(6) 0.8209(4) 0.7500 0.0249(9) Uani 0.50 2 d SPDU
N1 N 0.4288(6) 0.8557(4) 0.7500 0.0315(10) Uani 0.50 2 d SPDU
C1 C 0.5000 0.7805(4) 0.7500 0.0227(8) Uani 1 4 d SDU
C4 C 0.6151(5) 0.9156(4) 0.7500 0.0358(12) Uani 0.50 2 d SPDU
H4 H 0.6832 0.9541 0.7500 0.043 Uiso 0.50 2 d SPR
C3 C 0.5000 0.9365(4) 0.7500 0.0387(11) Uani 1 4 d SDU
H3 H 0.4676 0.9965 0.7500 0.046 Uiso 0.50 2 d SPR
C2 C 0.2937(10) 0.8442(7) 0.7500 0.0389(14) Uani 0.50 2 d SPU
H2A H 0.2679 0.8240 0.7092 0.058 Uiso 0.25 1 d PR
H2B H 0.2541 0.9020 0.7603 0.058 Uiso 0.25 1 d PR
H2C H 0.2726 0.7976 0.7805 0.058 Uiso 0.25 1 d PR
C5 C 0.7153(8) 0.7648(6) 0.7500 0.0280(11) Uani 0.50 2 d SPU
H5A H 0.7642 0.7776 0.7868 0.034 Uiso 0.25 1 d PR
H5B H 0.7642 0.7776 0.7132 0.034 Uiso 0.25 1 d PR
C6 C 0.6748(8) 0.6641(6) 0.7500 0.0246(12) Uani 0.50 2 d SPU
C7 C 0.6352(3) 0.6654(3) 0.60015(14) 0.0389(8) Uani 1 1 d .
H7 H 0.7043 0.6445 0.6254 0.047 Uiso 1 1 calc R
C8 C 0.6427(6) 0.7703(3) 0.5986(2) 0.0811(19) Uani 1 1 d .
H8A H 0.7253 0.7889 0.5913 0.122 Uiso 1 1 calc R
H8B H 0.6156 0.7951 0.6380 0.122 Uiso 1 1 calc R
H8C H 0.5920 0.7938 0.5656 0.122 Uiso 1 1 calc R
C9 C 0.6587(5) 0.6305(3) 0.53514(18) 0.0544(11) Uani 1 1 d .
H9A H 0.5960 0.6525 0.5076 0.082 Uiso 1 1 calc R
H9B H 0.6591 0.5634 0.5352 0.082 Uiso 1 1 calc R
H9C H 0.7361 0.6531 0.5210 0.082 Uiso 1 1 calc R
C10 C 0.5000 0.5005(3) 0.6163(2) 0.0380(11) Uani 1 2 d S
H10 H 0.5000 0.5001 0.5703 0.046 Uiso 1 2 calc SR
C11 C 0.3891(5) 0.4490(3) 0.63635(19) 0.0624(13) Uani 1 1 d .
H11A H 0.3870 0.3890 0.6163 0.094 Uiso 1 1 calc R
H11B H 0.3182 0.4841 0.6247 0.094 Uiso 1 1 calc R
H11C H 0.3904 0.4409 0.6810 0.094 Uiso 1 1 calc R
O2 O 0.0000 0.6950(6) 0.5563(3) 0.119(2) Uani 1 2 d SU
C12 C 0.0000 0.6439(6) 0.5995(4) 0.0821(18) Uani 1 2 d SU
C13 C 0.0000 0.6741(5) 0.6628(3) 0.0587(14) Uani 1 2 d SU
H13A H 0.0188 0.7396 0.6645 0.088 Uiso 0.50 1 calc PR
H13B H 0.0599 0.6397 0.6860 0.088 Uiso 0.50 1 calc PR
H13C H -0.0787 0.6636 0.6808 0.088 Uiso 0.50 1 calc PR
C14 C 0.0000 0.5437(7) 0.5904(4) 0.110(3) Uani 1 2 d SU
H14A H -0.0120 0.5299 0.5468 0.165 Uiso 0.50 1 calc PR
H14B H -0.0644 0.5163 0.6145 0.165 Uiso 0.50 1 calc PR
H14C H 0.0765 0.5184 0.6039 0.165 Uiso 0.50 1 calc PR

loop_
_atom_site_aniso_label
_atom_site_aniso_U_11
_atom_site_aniso_U_22
_atom_site_aniso_U_33
_atom_site_aniso_U_23
_atom_site_aniso_U_13
_atom_site_aniso_U_12
Os 0.02090(11) 0.01758(11) 0.01392(10) 0.000 0.000 0.000
P1 0.0259(5) 0.0223(5) 0.0145(4) -0.0008(3) 0.000 0.000
Cl1 0.0232(17) 0.0516(16) 0.0283(12) 0.000 0.000 -0.0019(14)
O1 0.021(4) 0.030(2) 0.032(3) 0.000 0.000 0.000(3)
N2 0.037(2) 0.0204(19) 0.017(2) 0.000 0.000 -0.0084(14)
N1 0.046(2) 0.024(2) 0.024(2) 0.000 0.000 0.0074(13)
C1 0.0319(19) 0.0217(18) 0.0146(19) 0.000 0.000 0.000
C4 0.062(3) 0.020(2) 0.025(3) 0.000 0.000 -0.0083(16)
C3 0.067(3) 0.0215(18) 0.027(2) 0.000 0.000 0.000
C2 0.044(2) 0.033(3) 0.039(4) 0.000 0.000 0.015(2)
C5 0.031(2) 0.028(2) 0.025(3) 0.000 0.000 -0.0072(19)
C6 0.025(3) 0.026(2) 0.023(3) 0.000 0.000 0.000(2)
C7 0.0370(18) 0.059(2) 0.0208(14) 0.0007(14) 0.0070(13) -0.0120(16)
C8 0.135(5) 0.071(3) 0.038(2) -0.014(2) 0.032(3) -0.067(3)
C9 0.070(3) 0.061(3) 0.0315(19) -0.0030(16) 0.027(2) -0.008(2)
C10 0.069(3) 0.0230(19) 0.0216(19) -0.0063(16) 0.000 0.000
C11 0.102(4) 0.043(2) 0.041(2) -0.0016(17) -0.012(2) -0.035(2)
O2 0.140(5) 0.153(5) 0.064(3) 0.066(3) 0.000 0.000
C12 0.088(4) 0.108(4) 0.051(2) 0.042(2) 0.000 0.000
C13 0.042(3) 0.076(4) 0.058(2) 0.035(3) 0.000 0.000
C14 0.151(7) 0.116(4) 0.061(4) 0.009(3) 0.000 0.000

loop_
_atom_type_symbol
_atom_type_description
_atom_type_scat_dispersion_real
_atom_type_scat_dispersion_imag
_atom_type_scat_source
C C 0.0033 0.0016 'International Tables Vol C Tables 4.2.6.8 and 6.1.1.4'
H H 0.0000 0.0000 'International Tables Vol C Tables 4.2.6.8 and 6.1.1.4'
N N 0.0061 0.0033 'International Tables Vol C Tables 4.2.6.8 and 6.1.1.4'
O O 0.0106 0.0060 'International Tables Vol C Tables 4.2.6.8 and 6.1.1.4'
P P 0.1023 0.0942 'International Tables Vol C Tables 4.2.6.8 and 6.1.1.4'
Cl Cl 0.1484 0.1585 'International Tables Vol C Tables 4.2.6.8 and 6.1.1.4'
Os Os -1.2165 7.6030 'International Tables Vol C Tables 4.2.6.8 and 6.1.1.4'

loop_
_geom_angle_atom_site_label_1
_geom_angle_atom_site_label_2
_geom_angle_atom_site_label_3
_geom_angle
_geom_angle_site_symmetry_1
_geom_angle_site_symmetry_3
C6 Os C6 158.9(5) . 3_656
C6 Os C1 79.5(3) . .
C6 Os C1 79.5(3) 3_656 .
C6 Os P1 91.02(3) . .
C6 Os P1 91.02(3) 3_656 .
C1 Os P1 95.58(2) . .
C6 Os P1 91.02(3) . 10_557
C6 Os P1 91.02(3) 3_656 10_557
C1 Os P1 95.58(2) . 10_557
P1 Os P1 168.83(5) . 10_557
C6 Os Cl1 18.8(3) . 3_656
C6 Os Cl1 177.7(3) 3_656 3_656
C1 Os Cl1 98.26(11) . 3_656
P1 Os Cl1 89.200(12) . 3_656
P1 Os Cl1 89.198(12) 10_557 3_656
C6 Os Cl1 177.7(3) . .
C6 Os Cl1 18.8(3) 3_656 .
C1 Os Cl1 98.26(11) . .
P1 Os Cl1 89.199(12) . .
P1 Os Cl1 89.199(12) 10_557 .
Cl1 Os Cl1 163.5(2) 3_656 .
C6 Os H01 92(2) . .
C6 Os H01 109(2) 3_656 .
C1 Os H01 172(2) . .
P1 Os H01 84.48(5) . .
P1 Os H01 84.48(5) 10_557 .
Cl1 Os H01 73(2) 3_656 .
Cl1 Os H01 90(2) . .
C6 Os H02 67(2) . .
C6 Os H02 134(2) 3_656 .
C1 Os H02 146(2) . .
P1 Os H02 85.35(14) . .
P1 Os H02 85.35(14) 10_557 .
Cl1 Os H02 48(2) 3_656 .
Cl1 Os H02 115(2) . .
H01 Os H02 25.3(4) . .
C7 P1 C7 109.7(2) 12_655 .
C7 P1 C10 100.79(15) 12_655 .
C7 P1 C10 100.79(15) . .
C7 P1 Os 115.84(11) 12_655 .
C7 P1 Os 115.84(11) . .
C10 P1 Os 111.85(15) . .
C6 Cl1 C5 34.6(6) 3_656 3_656
C6 Cl1 Os 44.5(5) 3_656 .
C5 Cl1 Os 79.1(3) 3_656 .
Cl1 O1 C6 31.8(17) 3_656 .
N1 N2 C2 113.3(11) 3_656 3_656
N1 N2 C1 74.7(9) 3_656 .
C2 N2 C1 172.0(8) 3_656 .
N1 N2 C4 43.1(8) 3_656 .
C2 N2 C4 70.2(6) 3_656 .
C1 N2 C4 117.8(6) . .
N1 N2 C5 165.5(11) 3_656 .
C2 N2 C5 52.3(7) 3_656 .
C1 N2 C5 119.8(5) . .
C4 N2 C5 122.4(6) . .
N2 N1 C4 109.8(11) 3_656 3_656
N2 N1 C1 76.9(8) 3_656 .
C4 N1 C1 173.4(7) 3_656 .
N2 N1 C3 173.3(11) 3_656 .
C4 N1 C3 63.5(4) 3_656 .
C1 N1 C3 109.8(6) . .
N2 N1 C2 42.9(8) 3_656 .
C4 N1 C2 66.9(6) 3_656 .
C1 N1 C2 119.8(6) . .
C3 N1 C2 130.4(6) . .
N2 N1 N1 130.8(8) 3_656 3_656
C4 N1 N1 119.4(5) 3_656 3_656
C1 N1 N1 53.9(3) . 3_656
C3 N1 N1 55.9(3) . 3_656
C2 N1 N1 173.7(4) . 3_656
N1 C1 N1 72.1(6) . 3_656
N1 C1 N2 100.6(6) . .
N1 C1 N2 28.4(3) 3_656 .
N1 C1 N2 28.5(3) . 3_656
N1 C1 N2 100.6(6) 3_656 3_656
N2 C1 N2 129.0(7) . 3_656
N1 C1 Os 143.9(3) . .
N1 C1 Os 143.9(3) 3_656 .
N2 C1 Os 115.5(3) . .
N2 C1 Os 115.5(3) 3_656 .
N1 C4 C3 73.8(5) 3_656 .
N1 C4 N2 27.1(4) 3_656 .
C3 C4 N2 101.0(5) . .
N1 C4 C2 73.9(6) 3_656 3_656
C3 C4 C2 147.8(6) . 3_656
N2 C4 C2 46.8(5) . 3_656
N1 C4 H4 155.8 3_656 .
C3 C4 H4 130.4 . .
N2 C4 H4 128.6 . .
C2 C4 H4 81.8 3_656 .
C4 C3 C4 153.4(6) 3_656 .
C4 C3 N1 42.6(4) 3_656 .
C4 C3 N1 110.8(5) . .
C4 C3 N1 110.8(5) 3_656 3_656
C4 C3 N1 42.6(4) . 3_656
N1 C3 N1 68.2(6) . 3_656
C4 C3 H3 80.7 3_656 .
C4 C3 H3 125.8 . .
N1 C3 H3 123.4 . .
N1 C3 H3 168.4 3_656 .
N2 C2 C5 77.5(8) 3_656 3_656
N2 C2 C4 63.0(6) 3_656 3_656
C5 C2 C4 140.5(10) 3_656 3_656
N2 C2 N1 23.8(4) 3_656 .
C5 C2 N1 101.2(8) 3_656 .
C4 C2 N1 39.2(4) 3_656 .
N2 C2 H2A 101.0 3_656 .
C5 C2 H2A 71.0 3_656 .
C4 C2 H2A 114.9 3_656 .
N1 C2 H2A 109.1 . .
N2 C2 H2B 133.8 3_656 .
C5 C2 H2B 144.9 3_656 .
C4 C2 H2B 72.8 3_656 .
N1 C2 H2B 110.9 . .
H2A C2 H2B 109.5 . .
N2 C2 H2C 91.2 3_656 .
C5 C2 H2C 44.5 3_656 .
C4 C2 H2C 131.7 3_656 .
N1 C2 H2C 108.4 . .
H2A C2 H2C 109.5 . .
H2B C2 H2C 109.5 . .
C2 C5 N2 50.3(7) 3_656 .
C2 C5 C6 157.9(10) 3_656 .
N2 C5 C6 107.6(7) . .
C2 C5 Cl1 177.7(9) 3_656 3_656
N2 C5 Cl1 127.4(6) . 3_656
C6 C5 Cl1 19.8(4) . 3_656
C2 C5 H5A 81.9 3_656 .
N2 C5 H5A 110.3 . .
C6 C5 H5A 110.2 . .
Cl1 C5 H5A 99.4 3_656 .
C2 C5 H5B 81.9 3_656 .
N2 C5 H5B 110.3 . .
C6 C5 H5B 110.2 . .
Cl1 C5 H5B 99.4 3_656 .
H5A C5 H5B 108.2 . .
Cl1 C6 O1 14.3(7) 3_656 .
Cl1 C6 C5 125.5(9) 3_656 .
O1 C6 C5 111.2(9) . .
Cl1 C6 Os 116.7(7) 3_656 .
O1 C6 Os 131.1(8) . .
C5 C6 Os 117.7(6) . .
C9 C7 C8 107.7(3) . .
C9 C7 P1 117.8(3) . .
C8 C7 P1 112.8(3) . .
C9 C7 H7 105.9 . .
C8 C7 H7 105.9 . .
P1 C7 H7 105.9 . .
C7 C8 H8A 109.5 . .
C7 C8 H8B 109.5 . .
H8A C8 H8B 109.5 . .
C7 C8 H8C 109.5 . .
H8A C8 H8C 109.5 . .
H8B C8 H8C 109.5 . .
C7 C9 H9A 109.5 . .
C7 C9 H9B 109.5 . .
H9A C9 H9B 109.5 . .
C7 C9 H9C 109.5 . .
H9A C9 H9C 109.5 . .
H9B C9 H9C 109.5 . .
C11 C10 C11 110.2(5) . 12_655
C11 C10 P1 113.2(3) . .
C11 C10 P1 113.2(3) 12_655 .
C11 C10 H10 106.6 . .
C11 C10 H10 106.6 12_655 .
P1 C10 H10 106.6 . .
C10 C11 H11A 109.5 . .
C10 C11 H11B 109.5 . .
H11A C11 H11B 109.5 . .
C10 C11 H11C 109.5 . .
H11A C11 H11C 109.5 . .
H11B C11 H11C 109.5 . .
O2 C12 C13 123.7(9) . .
O2 C12 C14 120.8(9) . .
C13 C12 C14 115.5(6) . .
C12 C13 H13A 109.5 . .
C12 C13 H13B 109.5 . .
H13A C13 H13B 109.5 . .
C12 C13 H13C 109.5 . .
H13A C13 H13C 109.5 . .
H13B C13 H13C 109.5 . .
C12 C14 H14A 109.5 . .
C12 C14 H14B 109.5 . .
H14A C14 H14B 109.5 . .
C12 C14 H14C 109.5 . .
H14A C14 H14C 109.5 . .
H14B C14 H14C 109.5 . .

loop_
_geom_bond_atom_site_label_1
_geom_bond_atom_site_label_2
_geom_bond_distance
_geom_bond_site_symmetry_2
Os C6 1.998(9) .
Os C6 1.998(9) 3_656
Os C1 2.065(6) .
Os P1 2.4019(10) .
Os P1 2.4019(10) 10_557
Os Cl1 2.547(3) 3_656
Os Cl1 2.547(3) .
Os H01 1.596(12) .
Os H02 1.592(12) .
P1 C7 1.858(3) 12_655
P1 C7 1.858(3) .
P1 C10 1.867(5) .
Cl1 C6 0.919(10) 3_656
Cl1 C5 2.203(10) 3_656
O1 Cl1 0.432(9) 3_656
O1 C6 1.258(12) .
N2 N1 0.671(7) 3_656
N2 C2 1.133(12) 3_656
N2 C1 1.371(7) .
N2 C4 1.384(5) .
N2 C5 1.437(11) .
N1 N2 0.671(7) 3_656
N1 C4 1.005(9) 3_656
N1 C1 1.358(8) .
N1 C3 1.426(5) .
N1 C2 1.528(13) .
N1 N1 1.599(14) 3_656
C1 N1 1.358(8) 3_656
C1 N2 1.371(7) 3_656
C4 N1 1.005(9) 3_656
C4 C3 1.329(5) .
C4 C2 1.462(12) 3_656
C4 H4 0.9500 .
C3 C4 1.329(5) 3_656
C3 N1 1.426(5) 3_656
C3 H3 0.9500 .
C2 N2 1.133(12) 3_656
C2 C5 1.164(13) 3_656
C2 C4 1.462(12) 3_656
C2 H2A 0.9800 .
C2 H2B 0.9800 .
C2 H2C 0.9800 .
C5 C2 1.164(13) 3_656
C5 C6 1.539(11) .
C5 Cl1 2.203(10) 3_656
C5 H5A 0.9900 .
C5 H5B 0.9900 .
C6 Cl1 0.919(10) 3_656
C7 C9 1.528(5) .
C7 C8 1.534(6) .
C7 H7 1.0000 .
C8 H8A 0.9800 .
C8 H8B 0.9800 .
C8 H8C 0.9800 .
C9 H9A 0.9800 .
C9 H9B 0.9800 .
C9 H9C 0.9800 .
C10 C11 1.519(5) .
C10 C11 1.519(5) 12_655
C10 H10 1.0000 .
C11 H11A 0.9800 .
C11 H11B 0.9800 .
C11 H11C 0.9800 .
O2 C12 1.201(8) .
C12 C13 1.448(11) .
C12 C14 1.476(13) .
C13 H13A 0.9800 .
C13 H13B 0.9800 .
C13 H13C 0.9800 .
C14 H14A 0.9800 .
C14 H14B 0.9800 .
C14 H14C 0.9800 .
